data_1528772
loop_
_publ_author_name
'Olekseyuk, I.D.'
'Parasyuk, O.V.'
'Dzham, O.A.'
'Piskach, L.V.'

_publ_section_title
;
 The reciprocal Cu In Se2 + 2Cd Se = Cu In Se2 + 2 Cd S system. Part I.
 The quasi-binary Cu In Se2 - Cd Se system: Phase diagram and crystal
 structure of solid solutions
;
_journal_name_full 'Journal of Solid State Chemistry'
_journal_page_first 315
_journal_page_last 322
_journal_volume 179
_journal_year 2006
_chemical_formula_sum 'Cd0.82 Cu0.09 In0.09 Se'
_chemical_name_systematic 'Cu0.09 Cd0.82 In0.09 Se'
_space_group_IT_number 186
_symmetry_space_group_name_Hall 'P 6c -2c'
_symmetry_space_group_name_H-M 'P 63 m c'
_cell_angle_alpha 90
_cell_angle_beta 90
_cell_angle_gamma 120
_cell_formula_units_Z 2
_cell_length_a 4.2613
_cell_length_b 4.2613
_cell_length_c 69.59
_cell_volume 1094.364
_citation_journal_id_ASTM JSSCBI
_cod_data_source_file Olekseyuk_JSSCBI_2006_1119.cif
_cod_data_source_block Cd0.82Cu0.09In0.09Se1
_cod_original_formula_sum 'Cd0.82 Cu0.09 In0.09 Se1'
_cod_database_code 1528772

loop_
_symmetry_equiv_pos_as_xyz
x,y,z
x-y,x,z+1/2
-y,x-y,z
-x,-y,z+1/2
-x+y,-x,z
y,-x+y,z+1/2
y,x,z+1/2
-x+y,y,z
-x,-x+y,z+1/2
-y,-x,z
x-y,-y,z+1/2
x,x-y,z

loop_
_atom_site_label
_atom_site_type_symbol
_atom_site_fract_x
_atom_site_fract_y
_atom_site_fract_z
_atom_site_occupancy
_atom_site_U_iso_or_equiv
Cd2 Cd+2 0.3333 0.6667 -0.0001 0.798 0.0
In3 In+3 0.3333 0.6667 -0.0001 0.102 0.0
Cu1 Cu+1 0.3333 0.6667 -0.0001 0.095 0.0
Se1 Se-2 0.3333 0.6667 0.3776 1 0.0
